data_4119949
loop_
_publ_author_name
'Joseph M. O'Connor'
'Kim K. Baldridge'
'Carmen L. V\'elez'
'Arnold L. Rheingold'
'Curtis E. Moore'

_publ_section_title
;
 Chemistry at the Alkyne-Carbene Intersection: A
 Metallacyclobutene-\h3-Vinylcarbene Equilibration
;
_journal_name_full 'Journal of the American Chemical Society'
_journal_page_first 8826
_journal_page_last 8829
_journal_paper_doi 10.1021/ja4039483
_journal_volume 135
_journal_year 2013
_chemical_formula_moiety 'C32 H44 Co2 O4 S Si'
_chemical_formula_sum 'C32 H44 Co2 O4 S Si'
_chemical_formula_weight 670.68
_chemical_name_systematic
; 
 ? 
;
_space_group_IT_number 14
_symmetry_cell_setting monoclinic
_symmetry_space_group_name_Hall '-P 2ybc'
_symmetry_space_group_name_H-M 'P 1 21/c 1'
_atom_sites_solution_hydrogens geom
_atom_sites_solution_primary direct
_atom_sites_solution_secondary difmap
_audit_creation_method SHELXL-97
_cell_angle_alpha 90.00
_cell_angle_beta 98.015(4)
_cell_angle_gamma 90.00
_cell_formula_units_Z 4
_cell_length_a 12.2488(8)
_cell_length_b 17.4041(13)
_cell_length_c 14.7075(11)
_cell_measurement_reflns_used 9854
_cell_measurement_temperature 100(2)
_cell_measurement_theta_max 67.01
_cell_measurement_theta_min 3.64
_cell_volume 3104.7(4)
_computing_cell_refinement 'Bruker SAINT'
_computing_data_collection 'Bruker APEX2'
_computing_data_reduction 'Bruker SAINT'
_computing_molecular_graphics 'Bruker SHELXTL'
_computing_publication_material 'Bruker SHELXTL'
_computing_structure_refinement 'SHELXL-97 (Sheldrick, 2008)'
_computing_structure_solution 'SHELXS-97 (Sheldrick, 2008)'
_diffrn_ambient_temperature 100(2)
_diffrn_measured_fraction_theta_full 1.000
_diffrn_measured_fraction_theta_max 0.974
_diffrn_measurement_device_type 'Bruker APEX CCD'
_diffrn_measurement_method '\f and \w scans'
_diffrn_radiation_monochromator 'Double Bounce Multilayer Mirror'
_diffrn_radiation_source 'Rotating Anode'
_diffrn_radiation_type CuK\a
_diffrn_radiation_wavelength 1.54178
_diffrn_reflns_av_R_equivalents 0.0490
_diffrn_reflns_av_sigmaI/netI 0.0294
_diffrn_reflns_limit_h_max 14
_diffrn_reflns_limit_h_min -14
_diffrn_reflns_limit_k_max 18
_diffrn_reflns_limit_k_min -20
_diffrn_reflns_limit_l_max 16
_diffrn_reflns_limit_l_min -16
_diffrn_reflns_number 34277
_diffrn_reflns_theta_full 60.00
_diffrn_reflns_theta_max 67.52
_diffrn_reflns_theta_min 3.64
_exptl_absorpt_coefficient_mu 9.645
_exptl_absorpt_correction_T_max 0.7607
_exptl_absorpt_correction_T_min 0.1804
_exptl_absorpt_correction_type multi-scan
_exptl_absorpt_process_details SADABS
_exptl_crystal_colour 'Dark Red'
_exptl_crystal_density_diffrn 1.435
_exptl_crystal_description Needle
_exptl_crystal_F_000 1408
_exptl_crystal_size_max 0.27
_exptl_crystal_size_mid 0.11
_exptl_crystal_size_min 0.03
_refine_diff_density_max 0.528
_refine_diff_density_min -0.289
_refine_diff_density_rms 0.059
_refine_ls_extinction_method none
_refine_ls_goodness_of_fit_ref 1.028
_refine_ls_hydrogen_treatment constr
_refine_ls_matrix_type full
_refine_ls_number_parameters 369
_refine_ls_number_reflns 5457
_refine_ls_number_restraints 0
_refine_ls_restrained_S_all 1.028
_refine_ls_R_factor_all 0.0403
_refine_ls_R_factor_gt 0.0332
_refine_ls_shift/su_max 0.001
_refine_ls_shift/su_mean 0.000
_refine_ls_structure_factor_coef Fsqd
_refine_ls_weighting_details 'calc w=1/[\s^2^(Fo^2^)+(0.0458P)^2^+2.0964P] where P=(Fo^2^+2Fc^2^)/3'
_refine_ls_weighting_scheme calc
_refine_ls_wR_factor_gt 0.0802
_refine_ls_wR_factor_ref 0.0848
_reflns_number_gt 4864
_reflns_number_total 5457
_reflns_threshold_expression >2sigma(I)
_cod_data_source_file ja4039483_si_002_3.cif
_cod_data_source_block clv67_7
_cod_database_code 4119949

loop_
_symmetry_equiv_pos_as_xyz
'x, y, z'
'-x, y+1/2, -z+1/2'
'-x, -y, -z'
'x, -y-1/2, z-1/2'

loop_
_atom_site_label
_atom_site_type_symbol
_atom_site_fract_x
_atom_site_fract_y
_atom_site_fract_z
_atom_site_U_iso_or_equiv
_atom_site_adp_type
_atom_site_occupancy
_atom_site_symmetry_multiplicity
_atom_site_calc_flag
_atom_site_refinement_flags
Co1 Co 0.13117(3) 0.24734(2) 0.70414(3) 0.01628(10) Uani 1 1 d .
Co2 Co 0.02271(3) 0.13481(2) 0.76016(3) 0.01938(11) Uani 1 1 d .
S1 S 0.26229(4) 0.15206(3) 0.87452(4) 0.01763(13) Uani 1 1 d .
Si1 Si 0.38482(5) 0.15109(4) 0.66479(4) 0.01706(14) Uani 1 1 d .
O1 O 0.00762(13) 0.09083(10) 0.63836(12) 0.0227(4) Uani 1 1 d .
O2 O 0.01778(13) 0.12266(10) 0.49227(12) 0.0229(4) Uani 1 1 d .
O3 O 0.37290(13) 0.17912(10) 0.86864(11) 0.0229(4) Uani 1 1 d .
O4 O 0.20635(13) 0.19186(10) 0.94126(12) 0.0225(4) Uani 1 1 d .
C1 C 0.17912(18) 0.15158(13) 0.76619(17) 0.0182(5) Uani 1 1 d .
C2 C 0.23215(17) 0.15946(12) 0.68565(16) 0.0159(4) Uani 1 1 d .
C3 C 0.15251(18) 0.17357(13) 0.60388(16) 0.0172(5) Uani 1 1 d .
H3 H 0.1831 0.1959 0.5501 0.021 Uiso 1 1 calc R
C4 C 0.05514(18) 0.12702(14) 0.58238(17) 0.0197(5) Uani 1 1 d .
C5 C -0.08772(19) 0.08401(15) 0.46630(19) 0.0264(5) Uani 1 1 d .
H5A H -0.0924 0.0385 0.5060 0.032 Uiso 1 1 calc R
H5B H -0.0934 0.0662 0.4019 0.032 Uiso 1 1 calc R
C6 C -0.1813(2) 0.13828(17) 0.4763(2) 0.0364(7) Uani 1 1 d .
H6A H -0.1788 0.1527 0.5409 0.055 Uiso 1 1 calc R
H6B H -0.2517 0.1129 0.4550 0.055 Uiso 1 1 calc R
H6C H -0.1743 0.1845 0.4394 0.055 Uiso 1 1 calc R
C7 C 0.38128(19) 0.14267(14) 0.53446(16) 0.0209(5) Uani 1 1 d .
H7 H 0.3431 0.1899 0.5074 0.025 Uiso 1 1 calc R
C8 C 0.3173(2) 0.07417(15) 0.48770(19) 0.0273(6) Uani 1 1 d .
H8A H 0.3092 0.0806 0.4209 0.041 Uiso 1 1 calc R
H8B H 0.2442 0.0716 0.5074 0.041 Uiso 1 1 calc R
H8C H 0.3576 0.0265 0.5049 0.041 Uiso 1 1 calc R
C9 C 0.4972(2) 0.14347(16) 0.5049(2) 0.0294(6) Uani 1 1 d .
H9A H 0.5345 0.0947 0.5221 0.044 Uiso 1 1 calc R
H9B H 0.5401 0.1859 0.5356 0.044 Uiso 1 1 calc R
H9C H 0.4907 0.1503 0.4382 0.044 Uiso 1 1 calc R
C10 C 0.46306(19) 0.24273(14) 0.70382(17) 0.0214(5) Uani 1 1 d .
H10 H 0.4306 0.2613 0.7586 0.026 Uiso 1 1 calc R
C11 C 0.4424(2) 0.30683(14) 0.63208(18) 0.0242(5) Uani 1 1 d .
H11A H 0.4674 0.3560 0.6601 0.036 Uiso 1 1 calc R
H11B H 0.3634 0.3098 0.6094 0.036 Uiso 1 1 calc R
H11C H 0.4832 0.2957 0.5808 0.036 Uiso 1 1 calc R
C12 C 0.5873(2) 0.23487(17) 0.7354(2) 0.0340(6) Uani 1 1 d .
H12A H 0.6234 0.2155 0.6846 0.051 Uiso 1 1 calc R
H12B H 0.5998 0.1989 0.7871 0.051 Uiso 1 1 calc R
H12C H 0.6180 0.2852 0.7548 0.051 Uiso 1 1 calc R
C13 C 0.44044(19) 0.05909(14) 0.72420(17) 0.0216(5) Uani 1 1 d .
H13 H 0.4377 0.0669 0.7912 0.026 Uiso 1 1 calc R
C14 C 0.5598(2) 0.03779(17) 0.7155(2) 0.0384(7) Uani 1 1 d .
H14A H 0.5801 -0.0092 0.7505 0.058 Uiso 1 1 calc R
H14B H 0.6089 0.0797 0.7397 0.058 Uiso 1 1 calc R
H14C H 0.5669 0.0292 0.6507 0.058 Uiso 1 1 calc R
C15 C 0.3681(2) -0.01100(16) 0.6960(2) 0.0416(7) Uani 1 1 d .
H15A H 0.3859 -0.0312 0.6376 0.062 Uiso 1 1 calc R
H15B H 0.2903 0.0041 0.6888 0.062 Uiso 1 1 calc R
H15C H 0.3819 -0.0507 0.7434 0.062 Uiso 1 1 calc R
C16 C 0.27524(18) 0.05390(14) 0.90981(16) 0.0203(5) Uani 1 1 d .
C17 C 0.2166(2) -0.00540(16) 0.8657(2) 0.0372(7) Uani 1 1 d .
H17 H 0.1653 0.0042 0.8123 0.045 Uiso 1 1 calc R
C18 C 0.2325(2) -0.07987(16) 0.8994(2) 0.0396(7) Uani 1 1 d .
H18 H 0.1921 -0.1207 0.8678 0.047 Uiso 1 1 calc R
C19 C 0.3047(2) -0.09587(16) 0.97674(19) 0.0302(6) Uani 1 1 d .
C20 C 0.3640(4) -0.03562(19) 1.0190(2) 0.0657(13) Uani 1 1 d .
H20 H 0.4153 -0.0452 1.0724 0.079 Uiso 1 1 calc R
C21 C 0.3507(3) 0.03882(18) 0.9857(2) 0.0558(11) Uani 1 1 d .
H21 H 0.3938 0.0793 1.0154 0.067 Uiso 1 1 calc R
C22 C 0.3184(3) -0.17623(18) 1.0148(2) 0.0422(8) Uani 1 1 d .
H22A H 0.2700 -0.1834 1.0618 0.063 Uiso 1 1 calc R
H22B H 0.3952 -0.1841 1.0422 0.063 Uiso 1 1 calc R
H22C H 0.2990 -0.2134 0.9652 0.063 Uiso 1 1 calc R
C23 C -0.0368(2) 0.18236(17) 0.87048(18) 0.0286(6) Uani 1 1 d .
H23 H -0.0055 0.2270 0.9007 0.034 Uiso 1 1 calc R
C24 C -0.0049(2) 0.10490(16) 0.89140(19) 0.0298(6) Uani 1 1 d .
H24 H 0.0500 0.0888 0.9397 0.036 Uiso 1 1 calc R
C25 C -0.0682(2) 0.05638(17) 0.8286(2) 0.0333(6) Uani 1 1 d .
H25 H -0.0630 0.0020 0.8259 0.040 Uiso 1 1 calc R
C26 C -0.1421(2) 0.10410(18) 0.7694(2) 0.0328(6) Uani 1 1 d .
H26 H -0.1945 0.0865 0.7201 0.039 Uiso 1 1 calc R
C27 C -0.1248(2) 0.18047(17) 0.79558(19) 0.0311(6) Uani 1 1 d .
H27 H -0.1643 0.2236 0.7685 0.037 Uiso 1 1 calc R
C28 C 0.1304(2) 0.33908(14) 0.79545(18) 0.0240(5) Uani 1 1 d .
H28 H 0.1439 0.3345 0.8604 0.029 Uiso 1 1 calc R
C29 C 0.0260(2) 0.33273(15) 0.73959(19) 0.0262(5) Uani 1 1 d .
H29 H -0.0428 0.3248 0.7610 0.031 Uiso 1 1 calc R
C30 C 0.0425(2) 0.34034(15) 0.64715(19) 0.0272(6) Uani 1 1 d .
H30 H -0.0129 0.3375 0.5952 0.033 Uiso 1 1 calc R
C31 C 0.1569(2) 0.35310(14) 0.64538(18) 0.0252(5) Uani 1 1 d .
H31 H 0.1913 0.3601 0.5919 0.030 Uiso 1 1 calc R
C32 C 0.2105(2) 0.35346(13) 0.73700(18) 0.0233(5) Uani 1 1 d .
H32 H 0.2870 0.3619 0.7559 0.028 Uiso 1 1 calc R

loop_
_atom_site_aniso_label
_atom_site_aniso_U_11
_atom_site_aniso_U_22
_atom_site_aniso_U_33
_atom_site_aniso_U_23
_atom_site_aniso_U_13
_atom_site_aniso_U_12
Co1 0.01383(18) 0.0186(2) 0.0169(2) -0.00062(15) 0.00359(14) 0.00284(14)
Co2 0.01253(18) 0.0262(2) 0.0201(2) 0.00031(16) 0.00501(14) -0.00141(14)
S1 0.0163(3) 0.0207(3) 0.0159(3) 0.0004(2) 0.0024(2) -0.0001(2)
Si1 0.0126(3) 0.0195(3) 0.0195(3) 0.0002(2) 0.0037(2) 0.0007(2)
O1 0.0175(8) 0.0262(9) 0.0244(9) -0.0022(7) 0.0030(7) -0.0042(7)
O2 0.0173(8) 0.0302(9) 0.0206(9) -0.0039(7) 0.0007(7) -0.0025(7)
O3 0.0186(8) 0.0304(9) 0.0189(9) -0.0003(7) 0.0001(6) -0.0039(7)
O4 0.0246(8) 0.0233(9) 0.0200(9) 0.0003(7) 0.0045(7) 0.0014(7)
C1 0.0160(11) 0.0161(11) 0.0223(13) 0.0008(9) 0.0020(9) 0.0011(8)
C2 0.0135(10) 0.0154(11) 0.0190(12) -0.0009(9) 0.0030(9) 0.0011(8)
C3 0.0163(10) 0.0194(11) 0.0166(12) -0.0014(9) 0.0051(9) 0.0019(9)
C4 0.0146(11) 0.0222(12) 0.0223(13) -0.0018(10) 0.0028(9) 0.0038(9)
C5 0.0192(11) 0.0299(13) 0.0279(14) -0.0047(11) -0.0040(10) -0.0039(10)
C6 0.0194(12) 0.0371(16) 0.0505(19) -0.0012(14) -0.0024(12) -0.0003(11)
C7 0.0207(12) 0.0246(13) 0.0185(12) 0.0003(10) 0.0064(9) 0.0042(9)
C8 0.0233(12) 0.0309(14) 0.0283(14) -0.0065(11) 0.0051(10) 0.0057(10)
C9 0.0260(13) 0.0339(15) 0.0307(15) 0.0005(12) 0.0123(11) 0.0028(11)
C10 0.0173(11) 0.0223(12) 0.0249(13) -0.0004(10) 0.0045(10) -0.0036(9)
C11 0.0228(12) 0.0236(12) 0.0268(14) -0.0001(10) 0.0051(10) -0.0017(10)
C12 0.0194(12) 0.0364(15) 0.0441(17) 0.0040(13) -0.0023(12) -0.0061(11)
C13 0.0201(11) 0.0255(12) 0.0196(12) 0.0011(10) 0.0045(9) 0.0048(9)
C14 0.0278(14) 0.0353(16) 0.054(2) 0.0119(14) 0.0137(13) 0.0149(12)
C15 0.0388(16) 0.0250(14) 0.056(2) 0.0093(14) -0.0102(14) 0.0009(12)
C16 0.0188(11) 0.0243(12) 0.0187(12) 0.0021(10) 0.0059(9) 0.0045(9)
C17 0.0266(13) 0.0293(15) 0.0502(19) 0.0099(13) -0.0134(12) -0.0047(11)
C18 0.0238(13) 0.0258(14) 0.066(2) 0.0094(14) -0.0045(13) -0.0071(11)
C19 0.0362(14) 0.0303(14) 0.0278(14) 0.0067(11) 0.0172(12) 0.0114(11)
C20 0.120(4) 0.0332(18) 0.0316(18) -0.0042(15) -0.033(2) 0.024(2)
C21 0.089(3) 0.0235(15) 0.0421(19) -0.0098(14) -0.0352(18) 0.0115(16)
C22 0.0552(19) 0.0342(16) 0.0429(18) 0.0143(14) 0.0269(15) 0.0158(14)
C23 0.0203(12) 0.0406(15) 0.0278(15) -0.0032(12) 0.0132(10) -0.0003(11)
C24 0.0229(12) 0.0423(16) 0.0266(14) 0.0051(12) 0.0118(11) -0.0039(11)
C25 0.0282(13) 0.0393(16) 0.0360(16) 0.0039(13) 0.0168(12) -0.0103(12)
C26 0.0143(11) 0.0530(18) 0.0333(15) -0.0011(13) 0.0113(10) -0.0078(11)
C27 0.0168(11) 0.0437(16) 0.0355(16) 0.0015(13) 0.0125(11) 0.0042(11)
C28 0.0302(13) 0.0213(12) 0.0212(13) -0.0041(10) 0.0063(10) 0.0039(10)
C29 0.0223(12) 0.0263(13) 0.0319(15) -0.0031(11) 0.0107(10) 0.0070(10)
C30 0.0290(13) 0.0249(13) 0.0267(14) -0.0018(11) 0.0011(11) 0.0136(10)
C31 0.0340(14) 0.0175(12) 0.0260(14) 0.0016(10) 0.0104(11) 0.0073(10)
C32 0.0248(12) 0.0164(11) 0.0299(14) -0.0017(10) 0.0075(10) -0.0005(9)

loop_
_atom_type_symbol
_atom_type_description
_atom_type_scat_dispersion_real
_atom_type_scat_dispersion_imag
_atom_type_scat_source
C C 0.0181 0.0091 'International Tables Vol C Tables 4.2.6.8 and 6.1.1.4'
H H 0.0000 0.0000 'International Tables Vol C Tables 4.2.6.8 and 6.1.1.4'
Co Co -2.3653 3.6143 'International Tables Vol C Tables 4.2.6.8 and 6.1.1.4'
O O 0.0492 0.0322 'International Tables Vol C Tables 4.2.6.8 and 6.1.1.4'
S S 0.3331 0.5567 'International Tables Vol C Tables 4.2.6.8 and 6.1.1.4'
Si Si 0.2541 0.3302 'International Tables Vol C Tables 4.2.6.8 and 6.1.1.4'

loop_
_geom_angle_atom_site_label_1
_geom_angle_atom_site_label_2
_geom_angle_atom_site_label_3
_geom_angle
C1 Co1 C3 74.61(10)
C1 Co1 C2 42.45(10)
C3 Co1 C2 42.71(9)
C1 Co1 C30 165.56(10)
C3 Co1 C30 108.66(10)
C2 Co1 C30 147.36(10)
C1 Co1 C31 154.00(10)
C3 Co1 C31 102.66(10)
C2 Co1 C31 119.11(9)
C30 Co1 C31 40.21(10)
C1 Co1 C29 130.52(10)
C3 Co1 C29 142.45(10)
C2 Co1 C29 172.84(10)
C30 Co1 C29 39.77(11)
C31 Co1 C29 66.81(10)
C1 Co1 C28 112.37(10)
C3 Co1 C28 168.06(10)
C2 Co1 C28 136.67(10)
C30 Co1 C28 67.14(10)
C31 Co1 C28 66.68(10)
C29 Co1 C28 39.98(10)
C1 Co1 C32 122.76(10)
C3 Co1 C32 128.83(10)
C2 Co1 C32 115.11(9)
C30 Co1 C32 66.78(10)
C31 Co1 C32 39.47(10)
C29 Co1 C32 66.36(10)
C28 Co1 C32 39.35(10)
C1 Co1 Co2 48.19(7)
C3 Co1 Co2 82.73(7)
C2 Co1 Co2 79.54(6)
C30 Co1 Co2 117.59(8)
C31 Co1 Co2 157.79(7)
C29 Co1 Co2 95.65(7)
C28 Co1 Co2 109.18(7)
C32 Co1 Co2 146.77(7)
C1 Co2 O1 93.94(9)
C1 Co2 C23 111.38(10)
O1 Co2 C23 153.79(9)
C1 Co2 C24 106.59(10)
O1 Co2 C24 139.18(10)
C23 Co2 C24 40.51(11)
C1 Co2 C25 131.68(11)
O1 Co2 C25 101.40(10)
C23 Co2 C25 67.16(11)
C24 Co2 C25 39.24(11)
C1 Co2 C27 144.43(11)
O1 Co2 C27 113.85(9)
C23 Co2 C27 40.28(11)
C24 Co2 C27 66.86(11)
C25 Co2 C27 66.23(11)
C1 Co2 C26 171.34(11)
O1 Co2 C26 89.45(9)
C23 Co2 C26 66.50(11)
C24 Co2 C26 66.09(11)
C25 Co2 C26 39.69(11)
C27 Co2 C26 38.57(12)
C1 Co2 Co1 48.97(7)
O1 Co2 Co1 89.52(5)
C23 Co2 Co1 101.77(8)
C24 Co2 Co1 130.54(8)
C25 Co2 Co1 168.75(8)
C27 Co2 Co1 106.98(8)
C26 Co2 Co1 139.16(9)
O3 S1 O4 114.81(10)
O3 S1 C1 111.97(10)
O4 S1 C1 110.20(10)
O3 S1 C16 106.40(10)
O4 S1 C16 106.95(10)
C1 S1 C16 105.91(11)
C13 Si1 C10 115.62(11)
C13 Si1 C7 110.58(11)
C10 Si1 C7 107.77(11)
C13 Si1 C2 106.34(10)
C10 Si1 C2 110.13(10)
C7 Si1 C2 106.00(10)
C4 O1 Co2 114.82(15)
C4 O2 C5 116.86(19)
C2 C1 S1 118.25(16)
C2 C1 Co2 122.54(17)
S1 C1 Co2 119.11(13)
C2 C1 Co1 70.95(13)
S1 C1 Co1 121.05(12)
Co2 C1 Co1 82.84(9)
C1 C2 C3 111.64(19)
C1 C2 Si1 132.84(17)
C3 C2 Si1 115.47(16)
C1 C2 Co1 66.60(12)
C3 C2 Co1 68.29(12)
Si1 C2 Co1 134.66(12)
C4 C3 C2 121.6(2)
C4 C3 Co1 109.49(15)
C2 C3 Co1 69.00(12)
C4 C3 H3 115.8
C2 C3 H3 115.8
Co1 C3 H3 115.8
O1 C4 O2 119.9(2)
O1 C4 C3 126.1(2)
O2 C4 C3 114.0(2)
O2 C5 C6 110.1(2)
O2 C5 H5A 109.6
C6 C5 H5A 109.6
O2 C5 H5B 109.6
C6 C5 H5B 109.6
H5A C5 H5B 108.2
C5 C6 H6A 109.5
C5 C6 H6B 109.5
H6A C6 H6B 109.5
C5 C6 H6C 109.5
H6A C6 H6C 109.5
H6B C6 H6C 109.5
C8 C7 C9 108.3(2)
C8 C7 Si1 116.49(17)
C9 C7 Si1 112.83(17)
C8 C7 H7 106.2
C9 C7 H7 106.2
Si1 C7 H7 106.2
C7 C8 H8A 109.5
C7 C8 H8B 109.5
H8A C8 H8B 109.5
C7 C8 H8C 109.5
H8A C8 H8C 109.5
H8B C8 H8C 109.5
C7 C9 H9A 109.5
C7 C9 H9B 109.5
H9A C9 H9B 109.5
C7 C9 H9C 109.5
H9A C9 H9C 109.5
H9B C9 H9C 109.5
C11 C10 C12 109.6(2)
C11 C10 Si1 111.95(17)
C12 C10 Si1 116.88(18)
C11 C10 H10 105.9
C12 C10 H10 105.9
Si1 C10 H10 105.9
C10 C11 H11A 109.5
C10 C11 H11B 109.5
H11A C11 H11B 109.5
C10 C11 H11C 109.5
H11A C11 H11C 109.5
H11B C11 H11C 109.5
C10 C12 H12A 109.5
C10 C12 H12B 109.5
H12A C12 H12B 109.5
C10 C12 H12C 109.5
H12A C12 H12C 109.5
H12B C12 H12C 109.5
C15 C13 C14 107.9(2)
C15 C13 Si1 112.91(17)
C14 C13 Si1 116.74(18)
C15 C13 H13 106.2
C14 C13 H13 106.2
Si1 C13 H13 106.2
C13 C14 H14A 109.5
C13 C14 H14B 109.5
H14A C14 H14B 109.5
C13 C14 H14C 109.5
H14A C14 H14C 109.5
H14B C14 H14C 109.5
C13 C15 H15A 109.5
C13 C15 H15B 109.5
H15A C15 H15B 109.5
C13 C15 H15C 109.5
H15A C15 H15C 109.5
H15B C15 H15C 109.5
C17 C16 C21 119.4(2)
C17 C16 S1 124.3(2)
C21 C16 S1 116.2(2)
C16 C17 C18 119.7(3)
C16 C17 H17 120.2
C18 C17 H17 120.2
C19 C18 C17 121.9(3)
C19 C18 H18 119.1
C17 C18 H18 119.1
C18 C19 C20 117.4(3)
C18 C19 C22 121.5(3)
C20 C19 C22 121.1(3)
C19 C20 C21 121.7(3)
C19 C20 H20 119.2
C21 C20 H20 119.2
C16 C21 C20 119.9(3)
C16 C21 H21 120.0
C20 C21 H21 120.0
C19 C22 H22A 109.5
C19 C22 H22B 109.5
H22A C22 H22B 109.5
C19 C22 H22C 109.5
H22A C22 H22C 109.5
H22B C22 H22C 109.5
C24 C23 C27 107.4(2)
C24 C23 Co2 70.79(15)
C27 C23 Co2 72.12(15)
C24 C23 H23 126.3
C27 C23 H23 126.3
Co2 C23 H23 122.5
C25 C24 C23 108.5(3)
C25 C24 Co2 71.63(16)
C23 C24 Co2 68.71(15)
C25 C24 H24 125.7
C23 C24 H24 125.7
Co2 C24 H24 125.5
C24 C25 C26 107.2(3)
C24 C25 Co2 69.13(15)
C26 C25 Co2 70.39(15)
C24 C25 H25 126.4
C26 C25 H25 126.4
Co2 C25 H25 125.7
C27 C26 C25 109.1(3)
C27 C26 Co2 70.48(14)
C25 C26 Co2 69.92(14)
C27 C26 H26 125.5
C25 C26 H26 125.5
Co2 C26 H26 125.7
C26 C27 C23 107.7(3)
C26 C27 Co2 70.95(14)
C23 C27 Co2 67.60(14)
C26 C27 H27 126.1
C23 C27 H27 126.1
Co2 C27 H27 126.9
C32 C28 C29 107.8(2)
C32 C28 Co1 71.26(14)
C29 C28 Co1 69.74(14)
C32 C28 H28 126.1
C29 C28 H28 126.1
Co1 C28 H28 124.5
C30 C29 C28 108.1(2)
C30 C29 Co1 69.38(14)
C28 C29 Co1 70.28(13)
C30 C29 H29 125.9
C28 C29 H29 125.9
Co1 C29 H29 126.0
C29 C30 C31 107.9(2)
C29 C30 Co1 70.85(14)
C31 C30 Co1 70.47(14)
C29 C30 H30 126.1
C31 C30 H30 126.1
Co1 C30 H30 124.2
C32 C31 C30 108.1(2)
C32 C31 Co1 71.62(14)
C30 C31 Co1 69.32(14)
C32 C31 H31 125.9
C30 C31 H31 125.9
Co1 C31 H31 124.7
C28 C32 C31 108.0(2)
C28 C32 Co1 69.39(14)
C31 C32 Co1 68.91(14)
C28 C32 H32 126.0
C31 C32 H32 126.0
Co1 C32 H32 127.3

loop_
_geom_bond_atom_site_label_1
_geom_bond_atom_site_label_2
_geom_bond_distance
Co1 C1 1.951(2)
Co1 C3 2.000(2)
Co1 C2 2.009(2)
Co1 C30 2.061(2)
Co1 C31 2.076(2)
Co1 C29 2.080(2)
Co1 C28 2.087(2)
Co1 C32 2.112(2)
Co1 Co2 2.5659(5)
Co2 C1 1.928(2)
Co2 O1 1.9330(17)
Co2 C23 2.044(3)
Co2 C24 2.072(3)
Co2 C25 2.104(3)
Co2 C27 2.105(2)
Co2 C26 2.111(2)
S1 O3 1.4483(17)
S1 O4 1.4493(18)
S1 C1 1.767(2)
S1 C16 1.786(2)
Si1 C13 1.904(2)
Si1 C10 1.907(2)
Si1 C7 1.917(2)
Si1 C2 1.942(2)
O1 C4 1.244(3)
O2 C4 1.343(3)
O2 C5 1.460(3)
C1 C2 1.435(3)
C2 C3 1.460(3)
C3 C4 1.440(3)
C3 H3 1.0000
C5 C6 1.508(4)
C5 H5A 0.9900
C5 H5B 0.9900
C6 H6A 0.9800
C6 H6B 0.9800
C6 H6C 0.9800
C7 C8 1.536(3)
C7 C9 1.542(3)
C7 H7 1.0000
C8 H8A 0.9800
C8 H8B 0.9800
C8 H8C 0.9800
C9 H9A 0.9800
C9 H9B 0.9800
C9 H9C 0.9800
C10 C11 1.532(3)
C10 C12 1.534(3)
C10 H10 1.0000
C11 H11A 0.9800
C11 H11B 0.9800
C11 H11C 0.9800
C12 H12A 0.9800
C12 H12B 0.9800
C12 H12C 0.9800
C13 C15 1.530(4)
C13 C14 1.531(3)
C13 H13 1.0000
C14 H14A 0.9800
C14 H14B 0.9800
C14 H14C 0.9800
C15 H15A 0.9800
C15 H15B 0.9800
C15 H15C 0.9800
C16 C17 1.368(4)
C16 C21 1.372(4)
C17 C18 1.392(4)
C17 H17 0.9500
C18 C19 1.369(4)
C18 H18 0.9500
C19 C20 1.374(5)
C19 C22 1.507(4)
C20 C21 1.386(5)
C20 H20 0.9500
C21 H21 0.9500
C22 H22A 0.9800
C22 H22B 0.9800
C22 H22C 0.9800
C23 C24 1.425(4)
C23 C27 1.430(4)
C23 H23 0.9500
C24 C25 1.403(4)
C24 H24 0.9500
C25 C26 1.431(4)
C25 H25 0.9500
C26 C27 1.392(4)
C26 H26 0.9500
C27 H27 0.9500
C28 C32 1.414(4)
C28 C29 1.425(4)
C28 H28 0.9500
C29 C30 1.408(4)
C29 H29 0.9500
C30 C31 1.422(4)
C30 H30 0.9500
C31 C32 1.414(4)
C31 H31 0.9500
C32 H32 0.9500
